data_4116602
loop_
_publ_author_name
'Tadashi Yamaguchi'
'Haruko Saito'
'Taro Maki'
'Tasuku Ito'

_publ_contact_author_address
;
Department of Chemistry, Graduate School of Science,
Tohoku University,Sendai  980-8578, JAPAN
;
_publ_contact_author_email ' Ito@agnus.chem.tohoku.ac.jp '
_publ_contact_author_fax ' +81 22 217 6548 '
_publ_contact_author_name ' Tasuku ITO '
_publ_contact_author_phone ' +81 22 217 6544 '
_publ_section_title
;
 Syntheses and Structures of Bridge and Chelate Isomers of
 Tetraplatinum(II) Cluster Complex with Diethyldithiophosphate Ion
 (Et2dtp) at In-Plane Sites, [Pt4(CH3COO)4(Et2dtp)4], and Their Mutual
 Isomerization via Cluster Core Rotation
;
_journal_name_full 'Journal of the American Chemical Society'
_journal_page_first 10738
_journal_page_last 10742
_journal_paper_doi 10.1021/ja990596u
_journal_volume 121
_journal_year 1999
_chemical_formula_moiety 'C24 H52 O16 P4 Pt4 S8 '
_chemical_formula_sum 'C24 H52 O16 P4 Pt4 S8'
_chemical_formula_weight 1757.40
_space_group_IT_number 60
_symmetry_cell_setting orthorhombic
_symmetry_Int_Tables_number 60
_symmetry_space_group_name_Hall '-P 2n 2ab'
_symmetry_space_group_name_H-M 'P b c n'
_audit_creation_date 'Sun Dec 27 16:22:59 1998'
_audit_creation_method 'from TEXRAY.INF file'
_cell_angle_alpha 90
_cell_angle_beta 90
_cell_angle_gamma 90
_cell_formula_units_Z 4
_cell_length_a 12.794(8)
_cell_length_b 24.990(3)
_cell_length_c 14.927(3)
_cell_measurement_reflns_used 24
_cell_measurement_temperature 183.2
_cell_measurement_theta_max 14.7
_cell_measurement_theta_min 12.8
_cell_volume 4772(3)
_computing_cell_refinement 'Rigaku/AFC Diffractometer Control'
_computing_data_collection 'Rigaku/AFC Diffractometer Control'
_computing_data_reduction teXsan
_computing_publication_material teXsan
_computing_structure_refinement teXsan
_computing_structure_solution 'DIRDIF92 (PATTY)'
_diffrn_ambient_temperature 183.2
_diffrn_measurement_device_type 'Rigaku AFC7S'
_diffrn_measurement_method \w-2\q
_diffrn_orient_matrix_UB_11 0.00580
_diffrn_orient_matrix_UB_12 -0.03929
_diffrn_orient_matrix_UB_13 0.01166
_diffrn_orient_matrix_UB_21 -0.00284
_diffrn_orient_matrix_UB_22 -0.00708
_diffrn_orient_matrix_UB_23 -0.06589
_diffrn_orient_matrix_UB_31 0.07789
_diffrn_orient_matrix_UB_32 0.00267
_diffrn_orient_matrix_UB_33 -0.00327
_diffrn_radiation_detector 'scintillation counter'
_diffrn_radiation_monochromator graphite
_diffrn_radiation_source 'Rigaku sealed tube'
_diffrn_radiation_type 'Mo K\a'
_diffrn_radiation_wavelength 0.7107
_diffrn_reflns_av_R_equivalents 0.352
_diffrn_reflns_av_sigmaI/netI 0.083
_diffrn_reflns_limit_h_max 16
_diffrn_reflns_limit_h_min 0
_diffrn_reflns_limit_k_max 0
_diffrn_reflns_limit_k_min -32
_diffrn_reflns_limit_l_max 19
_diffrn_reflns_limit_l_min 0
_diffrn_reflns_number 5508
_diffrn_reflns_reduction_process 'Lp corrections applied'
_diffrn_reflns_theta_max 27.50
_diffrn_reflns_theta_min 2.10
_diffrn_standards_decay_% -2.18
_diffrn_standards_interval_count 150
_diffrn_standards_number 3
_exptl_absorpt_coefficient_mu 12.183
_exptl_absorpt_correction_T_max 0.999
_exptl_absorpt_correction_T_min 0.679
_exptl_absorpt_correction_type psi-scan
_exptl_absorpt_process_details '(North, Phillips & Mathews, 1968)'
_exptl_crystal_colour 'dark brown'
_exptl_crystal_density_diffrn 2.446
_exptl_crystal_description prismatic
_exptl_crystal_F_000 3296.00
_exptl_crystal_size_max 0.230
_exptl_crystal_size_mid 0.200
_exptl_crystal_size_min 0.150
_refine_diff_density_max 1.42
_refine_diff_density_min -1.38
_refine_ls_extinction_coef 0.00018(1)
_refine_ls_extinction_method 'Zachariasen(1967) type 2 gaussian isotropic'
_refine_ls_goodness_of_fit_ref 1.477
_refine_ls_matrix_type full
_refine_ls_number_constraints 0
_refine_ls_number_parameters 254
_refine_ls_number_reflns 4052
_refine_ls_number_restraints 0
_refine_ls_R_factor_gt 0.0342
_refine_ls_shift/su_max 0.0192
_refine_ls_shift/su_mean 0.0013
_refine_ls_structure_factor_coef F
_refine_ls_weighting_details 'w = 1/[\s^2^(Fo) + 0.00006|Fo|^2^]'
_refine_ls_weighting_scheme calc
_refine_ls_wR_factor_ref 0.0374
_reflns_number_gt 4052
_reflns_number_total 5507
_reflns_threshold_expression >2.0sigma(I)
_cod_data_source_file ja990596u_2.cif
_cod_data_source_block '[Pt4(OAc)4(dtp)4]_fr.2'
_cod_original_cell_volume 4772(2)
_cod_original_sg_symbol_H-M 'P b c n '
_cod_original_formula_sum 'C24 H52 O16 P4 Pt4 S8 '
_cod_database_code 4116602

loop_
_symmetry_equiv_pos_as_xyz
x,y,z
1/2-x,1/2-y,1/2+z
1/2+x,1/2-y,-z
-x,y,1/2-z
-x,-y,-z
1/2+x,1/2+y,1/2-z
1/2-x,1/2+y,z
x,-y,1/2+z

loop_
_atom_site_label
_atom_site_type_symbol
_atom_site_fract_x
_atom_site_fract_y
_atom_site_fract_z
_atom_site_U_iso_or_equiv
_atom_site_adp_type
_atom_site_occupancy
_atom_site_calc_flag
Pt(1) Pt -0.03265(3) 0.10178(1) 0.13555(2) 0.01563(8) Uani 1.00 d
Pt(2) Pt 0.13721(3) 0.12420(1) 0.22121(2) 0.01601(9) Uani 1.00 d
S(1) S 0.0539(2) 0.0865(1) -0.0094(2) 0.0261(7) Uani 1.00 d
S(2) S 0.2442(2) 0.1575(1) 0.0927(2) 0.0237(7) Uani 1.00 d
S(3) S 0.3052(2) 0.1435(1) 0.2983(2) 0.0259(7) Uani 1.00 d
S(4) S -0.1844(2) 0.0587(1) 0.0597(2) 0.0257(7) Uani 1.00 d
P(1) P 0.1610(2) 0.1442(1) -0.0172(2) 0.0218(7) Uani 1.00 d
P(2) P 0.3125(2) 0.0989(1) 0.4096(2) 0.0211(6) Uani 1.00 d
O(1) O 0.0071(5) 0.0242(2) 0.1588(4) 0.018(2) Uani 1.00 d
O(2) O 0.1714(5) 0.0476(2) 0.1984(4) 0.018(2) Uani 1.00 d
O(3) O -0.0641(5) 0.1785(3) 0.1066(4) 0.020(2) Uani 1.00 d
O(4) O 0.1098(5) 0.2010(3) 0.2522(4) 0.021(2) Uani 1.00 d
O(5) O 0.1148(6) 0.2001(3) -0.0484(5) 0.032(2) Uani 1.00 d
O(6) O 0.2356(5) 0.1296(3) -0.0994(4) 0.024(2) Uani 1.00 d
O(7) O 0.4048(5) 0.0576(3) 0.4053(4) 0.025(2) Uani 1.00 d
O(8) O 0.3515(5) 0.1361(3) 0.4908(5) 0.031(2) Uani 1.00 d
C(1) C 0.1003(7) 0.0133(4) 0.1804(6) 0.018(2) Uani 1.00 d
C(2) C 0.1294(8) -0.0447(4) 0.1861(7) 0.028(3) Uani 1.00 d
C(3) C -0.0894(7) 0.2123(4) 0.1663(6) 0.021(3) Uani 1.00 d
C(4) C -0.0964(10) 0.2702(4) 0.1384(7) 0.037(3) Uani 1.00 d
C(5) C 0.049(1) 0.2036(6) -0.1292(8) 0.061(5) Uani 1.00 d
C(6) C -0.0181(9) 0.2527(5) -0.1191(8) 0.044(4) Uani 1.00 d
C(7) C 0.2874(8) 0.0776(4) -0.1022(7) 0.028(3) Uani 1.00 d
C(8) C 0.3812(9) 0.0821(5) -0.1626(8) 0.044(4) Uani 1.00 d
C(9) C 0.5132(8) 0.0762(5) 0.3915(8) 0.035(3) Uani 1.00 d
C(10) C 0.5802(8) 0.0275(5) 0.3768(8) 0.040(3) Uani 1.00 d
C(11) C 0.284(1) 0.1786(5) 0.5259(8) 0.044(4) Uani 1.00 d
C(12) C 0.297(1) 0.1822(6) 0.6242(8) 0.057(5) Uani 1.00 d

loop_
_atom_site_aniso_label
_atom_site_aniso_U_11
_atom_site_aniso_U_22
_atom_site_aniso_U_33
_atom_site_aniso_U_12
_atom_site_aniso_U_13
_atom_site_aniso_U_23
Pt(1) 0.0133(2) 0.0161(2) 0.0175(2) -0.0002(2) -0.0017(1) 0.0003(2)
Pt(2) 0.0131(2) 0.0164(2) 0.0184(2) -0.0009(2) -0.0015(1) -0.0001(2)
S(1) 0.022(1) 0.037(2) 0.020(1) -0.007(1) 0.001(1) -0.005(1)
S(2) 0.020(1) 0.028(1) 0.023(1) -0.006(1) 0.000(1) 0.001(1)
S(3) 0.018(1) 0.034(1) 0.026(1) -0.004(1) -0.005(1) 0.005(1)
S(4) 0.016(1) 0.032(1) 0.029(1) -0.004(1) -0.002(1) -0.008(1)
P(1) 0.020(1) 0.025(1) 0.020(1) 0.000(1) 0.001(1) 0.002(1)
P(2) 0.016(1) 0.024(1) 0.022(1) 0.001(1) -0.004(1) 0.000(1)
O(1) 0.022(3) 0.017(3) 0.015(3) 0.000(3) -0.002(3) -0.001(3)
O(2) 0.012(3) 0.015(3) 0.027(4) -0.001(3) 0.000(3) 0.001(3)
O(3) 0.021(3) 0.021(4) 0.019(3) -0.005(3) -0.005(3) 0.003(3)
O(4) 0.020(3) 0.019(4) 0.025(4) -0.003(3) 0.000(3) 0.000(3)
O(5) 0.035(4) 0.031(4) 0.030(4) 0.011(4) 0.001(3) 0.007(3)
O(6) 0.019(4) 0.028(4) 0.024(3) -0.003(3) 0.006(3) 0.006(3)
O(7) 0.013(3) 0.029(4) 0.033(4) 0.003(3) -0.003(3) 0.003(3)
O(8) 0.030(4) 0.034(4) 0.030(4) -0.002(4) -0.010(3) -0.007(3)
C(1) 0.027(5) 0.018(5) 0.010(4) -0.001(4) 0.001(4) 0.002(4)
C(2) 0.024(5) 0.017(5) 0.041(6) 0.003(5) -0.007(5) 0.001(5)
C(3) 0.012(5) 0.029(6) 0.022(5) 0.000(4) -0.008(4) -0.004(4)
C(4) 0.058(8) 0.024(6) 0.031(6) -0.001(6) -0.001(6) 0.008(5)
C(5) 0.08(1) 0.071(10) 0.030(7) 0.044(9) -0.033(7) -0.001(7)
C(6) 0.043(7) 0.049(8) 0.040(7) 0.017(6) -0.004(6) 0.006(6)
C(7) 0.038(6) 0.018(5) 0.029(6) 0.005(5) 0.003(5) 0.011(4)
C(8) 0.038(7) 0.042(7) 0.052(8) 0.016(6) 0.023(6) 0.006(6)
C(9) 0.011(5) 0.040(7) 0.054(8) -0.006(5) 0.002(5) -0.001(6)
C(10) 0.019(5) 0.046(8) 0.055(8) 0.007(5) 0.003(5) -0.013(6)
C(11) 0.064(9) 0.029(7) 0.040(7) 0.022(6) -0.008(7) -0.012(6)
C(12) 0.08(1) 0.07(1) 0.021(6) 0.015(9) -0.004(7) -0.019(6)

loop_
_atom_type_symbol
_atom_type_description
_atom_type_scat_dispersion_real
_atom_type_scat_dispersion_imag
_atom_type_scat_source
Pt Pt -1.703 8.390
;International Tables for Crystallography
(1992, Vol. C, Tables 4.2.6.8 and 6.1.1.1)
;
H H 0.000 0.000
;International Tables for Crystallography
(1992, Vol. C, Table 6.1.1.2)
;
O O 0.011 0.006
;International Tables for Crystallography
(1992, Vol. C, Tables 4.2.6.8 and 6.1.1.1)
;
S S 0.125 0.123
;International Tables for Crystallography
(1992, Vol. C, Tables 4.2.6.8 and 6.1.1.1)
;
P P 0.102 0.094
;International Tables for Crystallography
(1992, Vol. C, Tables 4.2.6.8 and 6.1.1.1)
;
C C 0.003 0.002
;International Tables for Crystallography
(1992, Vol. C, Tables 4.2.6.8 and 6.1.1.1)
;

loop_
_geom_angle_atom_site_label_1
_geom_angle_atom_site_label_2
_geom_angle_atom_site_label_3
_geom_angle
_geom_angle_site_symmetry_1
_geom_angle_site_symmetry_2
_geom_angle_site_symmetry_3
_geom_angle_publ_flag
Pt(2) Pt(1) Pt(2) 88.79(4) 1_555 1_555 4_555 yes
Pt(2) Pt(1) S(1) 95.17(7) 1_555 1_555 1_555 yes
Pt(2) Pt(1) S(4) 166.95(7) 1_555 1_555 1_555 yes
Pt(2) Pt(1) O(1) 84.9(2) 1_555 1_555 1_555 yes
Pt(2) Pt(1) O(3) 93.9(2) 1_555 1_555 1_555 yes
Pt(2) Pt(1) S(1) 173.97(7) 4_555 1_555 1_555 yes
Pt(2) Pt(1) S(4) 93.79(7) 4_555 1_555 1_555 yes
Pt(2) Pt(1) O(1) 101.2(2) 4_555 1_555 1_555 yes
Pt(2) Pt(1) O(3) 82.4(2) 4_555 1_555 1_555 yes
S(1) Pt(1) S(4) 83.36(9) 1_555 1_555 1_555 yes
S(1) Pt(1) O(1) 83.7(2) 1_555 1_555 1_555 yes
S(1) Pt(1) O(3) 92.8(2) 1_555 1_555 1_555 yes
S(4) Pt(1) O(1) 82.0(2) 1_555 1_555 1_555 yes
S(4) Pt(1) O(3) 99.1(2) 1_555 1_555 1_555 yes
O(1) Pt(1) O(3) 176.2(2) 1_555 1_555 1_555 yes
Pt(1) Pt(2) Pt(1) 85.82(3) 1_555 1_555 4_555 yes
Pt(1) Pt(2) S(2) 98.79(6) 1_555 1_555 1_555 yes
Pt(1) Pt(2) S(3) 177.39(6) 1_555 1_555 1_555 yes
Pt(1) Pt(2) O(2) 83.8(2) 1_555 1_555 1_555 yes
Pt(1) Pt(2) O(4) 100.1(2) 1_555 1_555 1_555 yes
Pt(1) Pt(2) S(2) 172.29(6) 4_555 1_555 1_555 yes
Pt(1) Pt(2) S(3) 96.12(7) 4_555 1_555 1_555 yes
Pt(1) Pt(2) O(2) 92.7(2) 4_555 1_555 1_555 yes
Pt(1) Pt(2) O(4) 85.8(2) 4_555 1_555 1_555 yes
S(2) Pt(2) S(3) 79.47(9) 1_555 1_555 1_555 yes
S(2) Pt(2) O(2) 94.0(2) 1_555 1_555 1_555 yes
S(2) Pt(2) O(4) 87.3(2) 1_555 1_555 1_555 yes
S(3) Pt(2) O(2) 94.4(2) 1_555 1_555 1_555 yes
S(3) Pt(2) O(4) 81.8(2) 1_555 1_555 1_555 yes
O(2) Pt(2) O(4) 175.7(3) 1_555 1_555 1_555 yes
Pt(1) S(1) P(1) 104.4(1) 1_555 1_555 1_555 yes
Pt(2) S(2) P(1) 106.5(1) 1_555 1_555 1_555 yes
Pt(2) S(3) P(2) 108.4(1) 1_555 1_555 1_555 yes
Pt(1) S(4) P(2) 108.8(1) 1_555 1_555 4_555 yes
S(1) P(1) S(2) 116.3(2) 1_555 1_555 1_555 yes
S(1) P(1) O(5) 113.5(3) 1_555 1_555 1_555 yes
S(1) P(1) O(6) 107.0(3) 1_555 1_555 1_555 yes
S(2) P(1) O(5) 107.0(3) 1_555 1_555 1_555 yes
S(2) P(1) O(6) 110.7(3) 1_555 1_555 1_555 yes
O(5) P(1) O(6) 101.4(4) 1_555 1_555 1_555 yes
S(3) P(2) S(4) 115.9(2) 1_555 1_555 4_555 yes
S(3) P(2) O(7) 111.5(3) 1_555 1_555 1_555 yes
S(3) P(2) O(8) 108.5(3) 1_555 1_555 1_555 yes
S(4) P(2) O(7) 107.4(3) 4_555 1_555 1_555 yes
S(4) P(2) O(8) 112.1(3) 4_555 1_555 1_555 yes
O(7) P(2) O(8) 100.2(4) 1_555 1_555 1_555 yes
Pt(1) O(1) C(1) 119.1(6) 1_555 1_555 1_555 yes
Pt(2) O(2) C(1) 121.6(6) 1_555 1_555 1_555 yes
Pt(1) O(3) C(3) 122.4(6) 1_555 1_555 1_555 yes
Pt(2) O(4) C(3) 117.9(6) 1_555 1_555 4_555 yes
P(1) O(5) C(5) 120.3(7) 1_555 1_555 1_555 yes
P(1) O(6) C(7) 119.7(6) 1_555 1_555 1_555 yes
P(2) O(7) C(9) 120.4(7) 1_555 1_555 1_555 yes
P(2) O(8) C(11) 120.4(7) 1_555 1_555 1_555 yes
O(1) C(1) O(2) 125.4(9) 1_555 1_555 1_555 yes
O(1) C(1) C(2) 117.2(8) 1_555 1_555 1_555 yes
O(2) C(1) C(2) 117.3(8) 1_555 1_555 1_555 yes
O(3) C(3) O(4) 125.0(9) 1_555 1_555 4_555 yes
O(3) C(3) C(4) 117.4(9) 1_555 1_555 1_555 yes
O(4) C(3) C(4) 117.6(9) 4_555 1_555 1_555 yes
O(5) C(5) C(6) 106.9(10) 1_555 1_555 1_555 yes
O(6) C(7) C(8) 108.2(8) 1_555 1_555 1_555 yes
O(7) C(9) C(10) 107.5(9) 1_555 1_555 1_555 yes
O(8) C(11) C(12) 109.4(10) 1_555 1_555 1_555 yes

loop_
_geom_bond_atom_site_label_1
_geom_bond_atom_site_label_2
_geom_bond_distance
_geom_bond_site_symmetry_1
_geom_bond_site_symmetry_2
_geom_bond_publ_flag
Pt(1) Pt(2) 2.583(1) 1_555 1_555 yes
Pt(1) Pt(2) 2.5836(7) 1_555 4_555 yes
Pt(1) S(1) 2.461(3) 1_555 1_555 yes
Pt(1) S(4) 2.492(3) 1_555 1_555 yes
Pt(1) O(1) 2.033(6) 1_555 1_555 yes
Pt(1) O(3) 2.006(6) 1_555 1_555 yes
Pt(2) S(2) 2.500(3) 1_555 1_555 yes
Pt(2) S(3) 2.485(3) 1_555 1_555 yes
Pt(2) O(2) 1.994(6) 1_555 1_555 yes
Pt(2) O(4) 2.004(6) 1_555 1_555 yes
S(1) P(1) 1.991(4) 1_555 1_555 yes
S(2) P(1) 1.983(4) 1_555 1_555 yes
S(3) P(2) 2.003(4) 1_555 1_555 yes
S(4) P(2) 1.975(4) 1_555 4_555 yes
P(1) O(5) 1.589(7) 1_555 1_555 yes
P(1) O(6) 1.597(7) 1_555 1_555 yes
P(2) O(7) 1.570(7) 1_555 1_555 yes
P(2) O(8) 1.607(7) 1_555 1_555 yes
O(1) C(1) 1.26(1) 1_555 1_555 yes
O(2) C(1) 1.28(1) 1_555 1_555 yes
O(3) C(3) 1.27(1) 1_555 1_555 yes
O(4) C(3) 1.28(1) 1_555 4_555 yes
O(5) C(5) 1.48(1) 1_555 1_555 yes
O(6) C(7) 1.46(1) 1_555 1_555 yes
O(7) C(9) 1.48(1) 1_555 1_555 yes
O(8) C(11) 1.47(1) 1_555 1_555 yes
C(1) C(2) 1.50(1) 1_555 1_555 yes
C(3) C(4) 1.51(1) 1_555 1_555 yes
C(5) C(6) 1.50(2) 1_555 1_555 yes
C(7) C(8) 1.51(1) 1_555 1_555 yes
C(9) C(10) 1.50(1) 1_555 1_555 yes
C(11) C(12) 1.48(1) 1_555 1_555 yes

loop_
_geom_contact_atom_site_label_1
_geom_contact_atom_site_label_2
_geom_contact_distance
_geom_contact_site_symmetry_1
_geom_contact_site_symmetry_2
S(1) S(4) 3.293(4) 1_555 1_555
S(1) S(2) 3.375(4) 1_555 1_555
S(2) S(3) 3.187(4) 1_555 1_555
S(3) S(4) 3.372(4) 1_555 4_555
